data_4331184
loop_
_publ_author_name
'Adam C. Malcolm'
'Kyle J. Sabourin'
'Robert McDonald'
'Michael J. Ferguson'
'Eric Rivard'

_publ_contact_author_address
;
Department of Chemistry
University of Alberta
Edmonton
AB T6G 2G2
CANADA
;
_publ_contact_author_email ERIVARD@UALBERTA.CA
_publ_contact_author_name 'E. Rivard'
_publ_section_title
;
 Donor-Acceptor Complexation and Dehydrogenation Chemistry of Aminoboranes
;
_journal_name_full 'Inorganic Chemistry'
_journal_page_first 12905
_journal_page_last 12916
_journal_paper_doi 10.1021/ic3018997
_journal_volume 51
_journal_year 2012
_chemical_formula_moiety 'C9 H21 B2 N3'
_chemical_formula_sum 'C9 H21 B2 N3'
_chemical_formula_weight 192.91
_chemical_name_common 7
_chemical_name_systematic
; 
 ? 
;
_space_group_IT_number 19
_symmetry_cell_setting orthorhombic
_symmetry_space_group_name_Hall 'P 2ac 2ab'
_symmetry_space_group_name_H-M 'P 21 21 21'
_atom_sites_solution_hydrogens geom
_atom_sites_solution_primary direct
_atom_sites_solution_secondary difmap
_audit_creation_method SHELXL-97
_cell_angle_alpha 90.00
_cell_angle_beta 90.00
_cell_angle_gamma 90.00
_cell_formula_units_Z 4
_cell_length_a 8.4065(6)
_cell_length_b 10.0395(8)
_cell_length_c 14.3963(11)
_cell_measurement_reflns_used 2254
_cell_measurement_temperature 173(2)
_cell_measurement_theta_max 20.70
_cell_measurement_theta_min 2.47
_cell_volume 1215.01(16)
_computing_cell_refinement 'Bruker SAINT'
_computing_data_collection 'Bruker APEX2'
_computing_data_reduction 'Bruker SAINT'
_computing_molecular_graphics 'Bruker SHELXTL'
_computing_publication_material 'Bruker SHELXTL'
_computing_structure_refinement 'SHELXL-97 (Sheldrick, 2008)'
_computing_structure_solution 'SHELXD (Schneider & Sheldrick, 2002)'
_diffrn_ambient_temperature 173(2)
_diffrn_measured_fraction_theta_full 1.000
_diffrn_measured_fraction_theta_max 1.000
_diffrn_measurement_device_type 'Bruker APEX-II CCD'
_diffrn_measurement_method '\w scans'
_diffrn_radiation_monochromator graphite
_diffrn_radiation_source 'fine-focus sealed tube'
_diffrn_radiation_type MoK\a
_diffrn_radiation_wavelength 0.71073
_diffrn_reflns_av_R_equivalents 0.0354
_diffrn_reflns_av_sigmaI/netI 0.0274
_diffrn_reflns_limit_h_max 10
_diffrn_reflns_limit_h_min -10
_diffrn_reflns_limit_k_max 12
_diffrn_reflns_limit_k_min -13
_diffrn_reflns_limit_l_max 18
_diffrn_reflns_limit_l_min -18
_diffrn_reflns_number 10623
_diffrn_reflns_theta_full 27.52
_diffrn_reflns_theta_max 27.52
_diffrn_reflns_theta_min 2.47
_exptl_absorpt_coefficient_mu 0.062
_exptl_absorpt_correction_T_max 0.9812
_exptl_absorpt_correction_T_min 0.9770
_exptl_absorpt_correction_type integration
_exptl_absorpt_process_details 'SADABS (Sheldrick, 2008)'
_exptl_crystal_colour colourless
_exptl_crystal_density_diffrn 1.055
_exptl_crystal_description prism
_exptl_crystal_F_000 424
_exptl_crystal_size_max 0.38
_exptl_crystal_size_mid 0.36
_exptl_crystal_size_min 0.31
_refine_diff_density_max 0.165
_refine_diff_density_min -0.120
_refine_diff_density_rms 0.029
_refine_ls_abs_structure_details 'Flack H D (1983), Acta Cryst. A39, 876-881'
_refine_ls_abs_structure_Flack -1.6(19)
_refine_ls_extinction_coef 0.020(2)
_refine_ls_extinction_expression Fc^*^=kFc[1+0.001xFc^2^\l^3^/sin(2\q)]^-1/4^
_refine_ls_extinction_method SHELXL
_refine_ls_goodness_of_fit_ref 1.057
_refine_ls_hydrogen_treatment mixed
_refine_ls_matrix_type full
_refine_ls_number_parameters 150
_refine_ls_number_reflns 2782
_refine_ls_number_restraints 0
_refine_ls_restrained_S_all 1.057
_refine_ls_R_factor_all 0.0442
_refine_ls_R_factor_gt 0.0359
_refine_ls_shift/su_max 0.001
_refine_ls_shift/su_mean 0.000
_refine_ls_structure_factor_coef Fsqd
_refine_ls_weighting_details 'calc w=1/[\s^2^(Fo^2^)+(0.0386P)^2^+0.1196P] where P=(Fo^2^+2Fc^2^)/3'
_refine_ls_weighting_scheme calc
_refine_ls_wR_factor_gt 0.0834
_refine_ls_wR_factor_ref 0.0886
_reflns_number_gt 2418
_reflns_number_total 2782
_reflns_threshold_expression I>2\s(I)
_cod_data_source_file ic3018997_si_002_4.cif
_cod_data_source_block riv11d4
_cod_database_code 4331184

loop_
_symmetry_equiv_pos_as_xyz
'x, y, z'
'-x+1/2, -y, z+1/2'
'-x, y+1/2, -z+1/2'
'x+1/2, -y+1/2, -z'

loop_
_atom_site_label
_atom_site_type_symbol
_atom_site_fract_x
_atom_site_fract_y
_atom_site_fract_z
_atom_site_U_iso_or_equiv
_atom_site_adp_type
_atom_site_occupancy
_atom_site_symmetry_multiplicity
_atom_site_calc_flag
_atom_site_refinement_flags
N1 N 0.15568(12) 0.49584(10) 0.25796(7) 0.0296(2) Uani 1 1 d .
N2 N 0.28538(13) 0.34062(11) 0.13452(7) 0.0293(3) Uani 1 1 d .
N3 N 0.26325(13) -0.03093(11) 0.00571(8) 0.0333(3) Uani 1 1 d .
C1 C 0.17334(19) 0.63168(14) 0.29718(11) 0.0417(4) Uani 1 1 d .
H1A H 0.1684 0.6974 0.2469 0.050 Uiso 1 1 calc R
H1B H 0.2760 0.6388 0.3290 0.050 Uiso 1 1 calc R
H1C H 0.0872 0.6486 0.3415 0.050 Uiso 1 1 calc R
C2 C -0.00301(16) 0.48861(15) 0.21372(10) 0.0393(3) Uani 1 1 d .
H2A H -0.0096 0.5548 0.1638 0.047 Uiso 1 1 calc R
H2B H -0.0853 0.5069 0.2602 0.047 Uiso 1 1 calc R
H2C H -0.0191 0.3994 0.1878 0.047 Uiso 1 1 calc R
C3 C 0.36309(16) 0.23369(13) 0.16927(9) 0.0306(3) Uani 1 1 d .
H3 H 0.4227 0.2448 0.2248 0.037 Uiso 1 1 calc R
C4 C 0.36063(16) 0.11071(13) 0.12894(9) 0.0305(3) Uani 1 1 d .
H4 H 0.4197 0.0398 0.1557 0.037 Uiso 1 1 calc R
C5 C 0.27050(15) 0.08830(13) 0.04746(9) 0.0280(3) Uani 1 1 d .
C6 C 0.18965(16) 0.20082(13) 0.01220(9) 0.0328(3) Uani 1 1 d .
H6 H 0.1261 0.1925 -0.0421 0.039 Uiso 1 1 calc R
C7 C 0.20193(17) 0.32102(14) 0.05524(9) 0.0333(3) Uani 1 1 d .
H7 H 0.1491 0.3952 0.0282 0.040 Uiso 1 1 calc R
C8 C 0.3416(2) -0.14718(15) 0.04545(12) 0.0502(4) Uani 1 1 d .
H8A H 0.4538 -0.1265 0.0572 0.060 Uiso 1 1 calc R
H8B H 0.3342 -0.2219 0.0019 0.060 Uiso 1 1 calc R
H8C H 0.2896 -0.1712 0.1040 0.060 Uiso 1 1 calc R
C9 C 0.15528(17) -0.05308(15) -0.07181(10) 0.0393(3) Uani 1 1 d .
H9A H 0.1791 0.0105 -0.1215 0.047 Uiso 1 1 calc R
H9B H 0.0453 -0.0406 -0.0509 0.047 Uiso 1 1 calc R
H9C H 0.1688 -0.1441 -0.0952 0.047 Uiso 1 1 calc R
B1 B 0.29171(19) 0.48089(16) 0.18293(11) 0.0324(3) Uani 1 1 d .
H1BA H 0.4094(16) 0.4862(13) 0.2186(9) 0.031(4) Uiso 1 1 d .
H1BB H 0.2745(18) 0.5571(15) 0.1286(10) 0.040(4) Uiso 1 1 d .
B2 B 0.1644(2) 0.39017(18) 0.34119(12) 0.0398(4) Uani 1 1 d .
H2BA H 0.148(2) 0.2873(15) 0.3107(11) 0.049(4) Uiso 1 1 d .
H2BB H 0.0653(19) 0.4191(15) 0.3903(11) 0.046(4) Uiso 1 1 d .
H2BC H 0.287(2) 0.4030(17) 0.3715(12) 0.057(5) Uiso 1 1 d .

loop_
_atom_site_aniso_label
_atom_site_aniso_U_11
_atom_site_aniso_U_22
_atom_site_aniso_U_33
_atom_site_aniso_U_23
_atom_site_aniso_U_13
_atom_site_aniso_U_12
N1 0.0313(6) 0.0261(5) 0.0312(6) -0.0020(4) 0.0008(5) 0.0008(5)
N2 0.0313(6) 0.0292(6) 0.0274(5) -0.0017(4) 0.0009(5) 0.0016(5)
N3 0.0330(6) 0.0315(7) 0.0353(6) -0.0037(5) -0.0026(5) 0.0028(5)
C1 0.0493(9) 0.0322(8) 0.0437(8) -0.0091(6) 0.0052(7) 0.0013(7)
C2 0.0325(7) 0.0387(8) 0.0468(8) -0.0002(7) -0.0025(7) 0.0043(6)
C3 0.0276(6) 0.0366(7) 0.0277(6) 0.0000(5) -0.0023(6) 0.0025(5)
C4 0.0299(6) 0.0319(7) 0.0298(6) 0.0028(5) -0.0026(5) 0.0043(6)
C5 0.0262(6) 0.0309(7) 0.0271(6) 0.0007(5) 0.0025(5) 0.0005(5)
C6 0.0373(7) 0.0341(7) 0.0270(6) 0.0004(5) -0.0058(6) 0.0036(6)
C7 0.0383(7) 0.0335(7) 0.0283(7) 0.0029(5) -0.0021(6) 0.0060(6)
C8 0.0653(11) 0.0302(8) 0.0553(9) -0.0034(7) -0.0121(9) 0.0093(8)
C9 0.0374(8) 0.0420(8) 0.0385(8) -0.0108(6) -0.0042(6) -0.0001(7)
B1 0.0333(8) 0.0288(8) 0.0351(8) -0.0031(6) 0.0041(7) -0.0046(6)
B2 0.0437(10) 0.0409(9) 0.0347(8) 0.0073(7) 0.0046(7) 0.0046(8)

loop_
_atom_type_symbol
_atom_type_description
_atom_type_scat_dispersion_real
_atom_type_scat_dispersion_imag
_atom_type_scat_source
C C 0.0033 0.0016 'International Tables Vol C Tables 4.2.6.8 and 6.1.1.4'
H H 0.0000 0.0000 'International Tables Vol C Tables 4.2.6.8 and 6.1.1.4'
B B 0.0013 0.0007 'International Tables Vol C Tables 4.2.6.8 and 6.1.1.4'
N N 0.0061 0.0033 'International Tables Vol C Tables 4.2.6.8 and 6.1.1.4'

loop_
_geom_angle_atom_site_label_1
_geom_angle_atom_site_label_2
_geom_angle_atom_site_label_3
_geom_angle
C2 N1 C1 107.40(11)
C2 N1 B1 110.70(11)
C1 N1 B1 105.97(11)
C2 N1 B2 109.31(11)
C1 N1 B2 108.63(11)
B1 N1 B2 114.53(11)
C3 N2 C7 116.53(11)
C3 N2 B1 122.04(11)
C7 N2 B1 121.43(11)
C5 N3 C9 120.56(11)
C5 N3 C8 121.23(12)
C9 N3 C8 117.42(11)
N2 C3 C4 123.60(12)
C3 C4 C5 120.33(12)
N3 C5 C6 122.07(11)
N3 C5 C4 122.56(12)
C6 C5 C4 115.37(11)
C7 C6 C5 120.61(12)
N2 C7 C6 123.52(12)
N2 B1 N1 111.32(11)
N1 B1 H1BA 108.8(7)
N1 B1 H1BB 108.9(8)
N2 B1 H1BA 106.1(7)
N2 B1 H1BB 107.6(8)
H1BA B1 H1BB 114.1(11)
N1 B2 H2BA 108.0(8)
N1 B2 H2BB 105.3(8)
N1 B2 H2BC 104.8(9)
H2BA B2 H2BB 112.9(12)
H2BA B2 H2BC 111.3(12)
H2BB B2 H2BC 113.8(11)

loop_
_geom_bond_atom_site_label_1
_geom_bond_atom_site_label_2
_geom_bond_distance
N1 C2 1.4800(17)
N1 C1 1.4835(16)
N1 B1 1.5801(18)
N1 B2 1.6020(19)
N2 C3 1.3527(16)
N2 C7 1.3540(17)
N2 B1 1.5722(19)
N3 C5 1.3408(16)
N3 C9 1.4556(17)
N3 C8 1.4573(18)
C3 C4 1.3645(18)
C4 C5 1.4144(17)
C5 C6 1.4127(17)
C6 C7 1.3604(19)
B1 H1BA 1.115(14)
B1 H1BB 1.104(15)
B2 H2BA 1.130(15)
B2 H2BB 1.130(16)
B2 H2BC 1.126(18)

loop_
_geom_torsion_atom_site_label_1
_geom_torsion_atom_site_label_2
_geom_torsion_atom_site_label_3
_geom_torsion_atom_site_label_4
_geom_torsion
C7 N2 C3 C4 -0.08(19)
B1 N2 C3 C4 -179.78(12)
N2 C3 C4 C5 -1.6(2)
C9 N3 C5 C6 -7.63(19)
C8 N3 C5 C6 -177.19(13)
C9 N3 C5 C4 173.11(12)
C8 N3 C5 C4 3.5(2)
C3 C4 C5 N3 -179.44(13)
C3 C4 C5 C6 1.25(18)
N3 C5 C6 C7 -178.73(12)
C4 C5 C6 C7 0.58(19)
C3 N2 C7 C6 2.05(19)
B1 N2 C7 C6 -178.25(13)
C5 C6 C7 N2 -2.3(2)
C3 N2 B1 N1 -88.48(15)
C7 N2 B1 N1 91.83(15)
C2 N1 B1 N2 -63.14(15)
C1 N1 B1 N2 -179.28(11)
B2 N1 B1 N2 60.99(15)
